data_7111833
loop_
_publ_author_name
'Xiaomei Huang'
'Shuguang Xu'
'Qitao Tan'
'Mingchun Gao'
'Minjie Li'
'Bin Xu'

_publ_section_title
;
 A copper-mediated tandem reaction through isocyanide insertion into N-H
 bonds: efficient access to unsymmetrical tetrasubstituted ureas
;
_journal_name_full Chem.Commun.
_journal_page_first 1465
_journal_paper_doi 10.1039/c3cc47590e
_journal_volume 50
_journal_year 2014
_chemical_formula_sum 'C21 H18 Cl2 N4 O2'
_chemical_formula_weight 429.29
_chemical_name_systematic
;
?
;
_space_group_IT_number 14
_symmetry_space_group_name_Hall '-P 2ybc'
_symmetry_space_group_name_H-M 'P 1 21/c 1'
_atom_sites_solution_hydrogens geom
_atom_sites_solution_primary direct
_atom_sites_solution_secondary difmap
_audit_creation_method SHELXL-97
_cell_angle_alpha 90.000(5)
_cell_angle_beta 104.637(5)
_cell_angle_gamma 90.000(5)
_cell_formula_units_Z 4
_cell_length_a 15.245(5)
_cell_length_b 8.417(5)
_cell_length_c 16.508(5)
_cell_measurement_temperature 293(2)
_cell_volume 2049.5(15)
_computing_structure_refinement 'SHELXL-97 (Sheldrick, 1997)'
_diffrn_ambient_temperature 293(2)
_diffrn_measured_fraction_theta_full 0.991
_diffrn_measured_fraction_theta_max 0.991
_diffrn_radiation_monochromator graphite
_diffrn_radiation_source 'fine-focus sealed tube'
_diffrn_radiation_type MoK\a
_diffrn_radiation_wavelength 0.71073
_diffrn_reflns_av_R_equivalents 0.0200
_diffrn_reflns_av_sigmaI/netI 0.0251
_diffrn_reflns_limit_h_max 19
_diffrn_reflns_limit_h_min -19
_diffrn_reflns_limit_k_max 8
_diffrn_reflns_limit_k_min -10
_diffrn_reflns_limit_l_max 20
_diffrn_reflns_limit_l_min -21
_diffrn_reflns_number 12314
_diffrn_reflns_theta_full 27.56
_diffrn_reflns_theta_max 27.56
_diffrn_reflns_theta_min 2.55
_exptl_absorpt_coefficient_mu 0.342
_exptl_crystal_density_diffrn 1.391
_exptl_crystal_density_method 'not measured'
_exptl_crystal_F_000 888
_refine_diff_density_max 0.303
_refine_diff_density_min -0.272
_refine_diff_density_rms 0.051
_refine_ls_extinction_method none
_refine_ls_goodness_of_fit_ref 1.042
_refine_ls_hydrogen_treatment mixed
_refine_ls_matrix_type full
_refine_ls_number_parameters 262
_refine_ls_number_reflns 4697
_refine_ls_number_restraints 0
_refine_ls_restrained_S_all 1.042
_refine_ls_R_factor_all 0.0591
_refine_ls_R_factor_gt 0.0421
_refine_ls_shift/su_max 0.001
_refine_ls_shift/su_mean 0.000
_refine_ls_structure_factor_coef Fsqd
_refine_ls_weighting_details 'calc w=1/[\s^2^(Fo^2^)+(0.0657P)^2^+0.4440P] where P=(Fo^2^+2Fc^2^)/3'
_refine_ls_weighting_scheme calc
_refine_ls_wR_factor_gt 0.1154
_refine_ls_wR_factor_ref 0.1278
_reflns_number_gt 3485
_reflns_number_total 4697
_reflns_threshold_expression >2sigma(I)
_cod_data_source_file c3cc47590e.txt
_cod_data_source_block hxm-2-207-1
_cod_database_code 7111833

loop_
_symmetry_equiv_pos_as_xyz
'x, y, z'
'-x, y+1/2, -z+1/2'
'-x, -y, -z'
'x, -y-1/2, z-1/2'

loop_
_atom_site_label
_atom_site_type_symbol
_atom_site_fract_x
_atom_site_fract_y
_atom_site_fract_z
_atom_site_U_iso_or_equiv
_atom_site_adp_type
_atom_site_occupancy
_atom_site_symmetry_multiplicity
_atom_site_calc_flag
_atom_site_refinement_flags
Cl22 Cl 0.16456(4) 0.63016(6) 0.50535(4) 0.05573(17) Uani 1 1 d .
Cl21 Cl 0.16663(4) 0.01014(6) 0.41952(4) 0.06225(18) Uani 1 1 d .
O2 O 0.33881(8) 0.27441(17) 0.48977(8) 0.0457(3) Uani 1 1 d .
C5 C 0.33031(18) 0.2345(4) 0.20256(15) 0.0783(8) Uani 1 1 d .
H5A H 0.3927 0.2604 0.2271 0.117 Uiso 1 1 calc R
H5B H 0.3041 0.3129 0.1613 0.117 Uiso 1 1 calc R
H5C H 0.3266 0.1320 0.1764 0.117 Uiso 1 1 calc R
N2 N 0.33233(9) 0.26745(17) 0.35111(9) 0.0360(3) Uani 1 1 d .
N1 N 0.20698(9) 0.35705(17) 0.40331(9) 0.0355(3) Uani 1 1 d .
O1 O 0.20080(10) 0.2016(2) 0.25471(9) 0.0627(4) Uani 1 1 d .
N32 N 0.07505(10) 0.4640(2) 0.31929(10) 0.0441(4) Uani 1 1 d .
C2 C 0.29601(11) 0.2988(2) 0.41923(11) 0.0340(4) Uani 1 1 d .
N31 N 0.21942(11) 0.5473(2) 0.30441(12) 0.0531(4) Uani 1 1 d .
C31 C 0.16508(12) 0.4607(2) 0.33760(11) 0.0382(4) Uani 1 1 d .
C11 C 0.42932(12) 0.2354(2) 0.37208(11) 0.0387(4) Uani 1 1 d .
C12 C 0.45779(14) 0.0776(2) 0.38015(14) 0.0512(5) Uani 1 1 d .
C21 C 0.15932(11) 0.3185(2) 0.46479(11) 0.0365(4) Uani 1 1 d .
C16 C 0.49006(13) 0.3616(2) 0.38347(13) 0.0458(4) Uani 1 1 d .
C22 C 0.13731(12) 0.1621(2) 0.47842(12) 0.0431(4) Uani 1 1 d .
C24 C 0.06541(14) 0.2414(3) 0.58440(14) 0.0589(6) Uani 1 1 d .
H24 H 0.0331 0.2159 0.6235 0.071 Uiso 1 1 calc R
C25 C 0.08608(13) 0.3970(3) 0.57275(13) 0.0529(5) Uani 1 1 d .
H25 H 0.0677 0.4769 0.6037 0.063 Uiso 1 1 calc R
C26 C 0.13427(12) 0.4343(2) 0.51489(11) 0.0400(4) Uani 1 1 d .
C13 C 0.55100(17) 0.0491(3) 0.40047(16) 0.0664(7) Uani 1 1 d .
H13 H 0.5721 -0.0550 0.4071 0.080 Uiso 1 1 calc R
C32 C 0.03622(14) 0.5684(3) 0.25973(12) 0.0530(5) Uani 1 1 d .
H32 H -0.0266 0.5777 0.2452 0.064 Uiso 1 1 calc R
C15 C 0.58195(14) 0.3267(3) 0.40254(16) 0.0610(6) Uani 1 1 d .
H15 H 0.6240 0.4089 0.4098 0.073 Uiso 1 1 calc R
C18 C 0.45855(16) 0.5314(3) 0.37550(18) 0.0639(6) Uani 1 1 d .
H18A H 0.3935 0.5343 0.3621 0.096 Uiso 1 1 calc R
H18B H 0.4794 0.5826 0.3318 0.096 Uiso 1 1 calc R
H18C H 0.4826 0.5857 0.4275 0.096 Uiso 1 1 calc R
C17 C 0.39248(19) -0.0587(3) 0.3687(2) 0.0762(8) Uani 1 1 d .
H17A H 0.4255 -0.1570 0.3768 0.114 Uiso 1 1 calc R
H17B H 0.3533 -0.0558 0.3132 0.114 Uiso 1 1 calc R
H17C H 0.3568 -0.0508 0.4089 0.114 Uiso 1 1 calc R
C23 C 0.09216(14) 0.1234(3) 0.53861(13) 0.0539(5) Uani 1 1 d .
H23 H 0.0800 0.0177 0.5480 0.065 Uiso 1 1 calc R
C4 C 0.27979(14) 0.2316(3) 0.26896(12) 0.0476(5) Uani 1 1 d .
C14 C 0.61163(15) 0.1709(3) 0.41081(17) 0.0695(7) Uani 1 1 d .
H14 H 0.6734 0.1491 0.4235 0.083 Uiso 1 1 calc R
C33 C 0.08506(17) 0.6617(3) 0.21964(15) 0.0634(6) Uani 1 1 d .
H33 H 0.0571 0.7323 0.1777 0.076 Uiso 1 1 calc R
C34 C 0.17725(17) 0.6462(3) 0.24408(16) 0.0645(6) Uani 1 1 d .
H34 H 0.2122 0.7077 0.2173 0.077 Uiso 1 1 calc R

loop_
_atom_site_aniso_label
_atom_site_aniso_U_11
_atom_site_aniso_U_22
_atom_site_aniso_U_33
_atom_site_aniso_U_23
_atom_site_aniso_U_13
_atom_site_aniso_U_12
Cl22 0.0556(3) 0.0434(3) 0.0687(4) -0.0069(2) 0.0168(2) -0.0021(2)
Cl21 0.0782(4) 0.0389(3) 0.0690(4) -0.0001(2) 0.0175(3) -0.0066(2)
O2 0.0399(7) 0.0576(9) 0.0365(7) 0.0035(6) 0.0040(5) 0.0082(6)
C5 0.0714(16) 0.122(2) 0.0442(13) -0.0090(14) 0.0201(11) -0.0009(16)
N2 0.0328(7) 0.0368(8) 0.0375(8) 0.0005(6) 0.0070(6) 0.0023(6)
N1 0.0310(7) 0.0382(8) 0.0374(8) 0.0077(6) 0.0086(6) 0.0042(6)
O1 0.0477(8) 0.0891(12) 0.0454(8) -0.0114(8) 0.0010(6) -0.0085(8)
N32 0.0349(8) 0.0543(10) 0.0407(8) 0.0055(7) 0.0049(6) 0.0053(7)
C2 0.0341(8) 0.0294(8) 0.0376(9) 0.0020(7) 0.0070(7) -0.0004(7)
N31 0.0454(9) 0.0508(10) 0.0652(11) 0.0239(9) 0.0178(8) 0.0077(8)
C31 0.0374(9) 0.0384(10) 0.0385(9) 0.0046(7) 0.0091(7) 0.0052(7)
C11 0.0357(9) 0.0395(10) 0.0412(10) 0.0012(8) 0.0102(7) 0.0076(7)
C12 0.0545(12) 0.0402(11) 0.0609(13) 0.0004(9) 0.0184(10) 0.0102(9)
C21 0.0280(8) 0.0425(10) 0.0367(9) 0.0073(7) 0.0039(6) -0.0015(7)
C16 0.0395(10) 0.0436(11) 0.0546(11) 0.0016(9) 0.0123(8) 0.0043(8)
C22 0.0384(9) 0.0444(10) 0.0424(10) 0.0062(8) 0.0029(7) -0.0050(8)
C24 0.0463(11) 0.0838(17) 0.0482(12) 0.0139(12) 0.0149(9) -0.0082(11)
C25 0.0424(11) 0.0726(15) 0.0447(11) -0.0004(10) 0.0129(8) 0.0024(10)
C26 0.0306(8) 0.0458(10) 0.0408(9) 0.0024(8) 0.0035(7) 0.0000(7)
C13 0.0635(15) 0.0558(14) 0.0810(17) 0.0061(12) 0.0201(12) 0.0295(12)
C32 0.0431(11) 0.0677(14) 0.0442(11) 0.0051(10) 0.0037(8) 0.0179(10)
C15 0.0386(10) 0.0654(15) 0.0788(16) 0.0016(12) 0.0142(10) 0.0019(10)
C18 0.0505(12) 0.0400(11) 0.1000(19) 0.0010(12) 0.0169(12) -0.0029(9)
C17 0.0812(17) 0.0354(12) 0.113(2) 0.0002(13) 0.0258(16) 0.0060(11)
C23 0.0473(11) 0.0600(14) 0.0505(12) 0.0160(10) 0.0053(9) -0.0159(10)
C4 0.0511(11) 0.0490(12) 0.0407(10) -0.0020(9) 0.0079(8) 0.0052(9)
C14 0.0418(12) 0.0800(18) 0.0866(18) 0.0057(14) 0.0161(11) 0.0198(12)
C33 0.0717(15) 0.0620(14) 0.0548(13) 0.0226(11) 0.0132(11) 0.0269(12)
C34 0.0669(14) 0.0585(14) 0.0728(15) 0.0321(12) 0.0263(12) 0.0133(11)

loop_
_atom_type_symbol
_atom_type_description
_atom_type_scat_dispersion_real
_atom_type_scat_dispersion_imag
_atom_type_scat_source
C C 0.0033 0.0000 'International Tables Vol C Tables 4.2.6.8 and 6.1.1.4'
H H 0.0000 0.0000 'International Tables Vol C Tables 4.2.6.8 and 6.1.1.4'
N N 0.0061 0.0000 'International Tables Vol C Tables 4.2.6.8 and 6.1.1.4'
O O 0.0106 0.0000 'International Tables Vol C Tables 4.2.6.8 and 6.1.1.4'
Cl Cl 0.1484 0.0000 'International Tables Vol C Tables 4.2.6.8 and 6.1.1.4'

loop_
_geom_angle_atom_site_label_1
_geom_angle_atom_site_label_2
_geom_angle_atom_site_label_3
_geom_angle
C2 N2 C4 124.39(15)
C2 N2 C11 115.36(14)
C4 N2 C11 118.74(15)
C2 N1 C31 125.99(14)
C2 N1 C21 115.42(13)
C31 N1 C21 118.29(14)
C31 N32 C32 114.83(17)
O2 C2 N2 121.30(15)
O2 C2 N1 120.28(16)
N2 C2 N1 118.41(14)
C31 N31 C34 114.82(18)
N31 C31 N32 127.85(17)
N31 C31 N1 116.72(16)
N32 C31 N1 115.35(15)
C16 C11 C12 122.32(17)
C16 C11 N2 119.47(16)
C12 C11 N2 118.20(17)
C11 C12 C13 117.4(2)
C11 C12 C17 122.5(2)
C13 C12 C17 120.1(2)
C22 C21 C26 116.93(17)
C22 C21 N1 121.16(17)
C26 C21 N1 121.90(16)
C15 C16 C11 117.94(19)
C15 C16 C18 120.2(2)
C11 C16 C18 121.84(17)
C23 C22 C21 121.56(19)
C23 C22 Cl21 118.37(17)
C21 C22 Cl21 120.07(15)
C23 C24 C25 120.2(2)
C24 C25 C26 119.7(2)
C25 C26 C21 121.66(19)
C25 C26 Cl22 118.77(16)
C21 C26 Cl22 119.57(14)
C14 C13 C12 121.2(2)
N32 C32 C33 122.67(19)
C14 C15 C16 120.7(2)
C24 C23 C22 119.8(2)
O1 C4 N2 121.98(18)
O1 C4 C5 122.77(19)
N2 C4 C5 115.25(18)
C13 C14 C15 120.4(2)
C32 C33 C34 116.7(2)
N31 C34 C33 123.1(2)

loop_
_geom_bond_atom_site_label_1
_geom_bond_atom_site_label_2
_geom_bond_distance
Cl22 C26 1.730(2)
Cl21 C22 1.732(2)
O2 C2 1.200(2)
C5 C4 1.491(3)
N2 C2 1.398(2)
N2 C4 1.422(2)
N2 C11 1.456(2)
N1 C2 1.404(2)
N1 C31 1.413(2)
N1 C21 1.427(2)
O1 C4 1.194(2)
N32 C31 1.329(2)
N32 C32 1.340(3)
N31 C31 1.322(2)
N31 C34 1.332(3)
C11 C16 1.391(3)
C11 C12 1.393(3)
C12 C13 1.396(3)
C12 C17 1.500(3)
C21 C22 1.391(3)
C21 C26 1.393(3)
C16 C15 1.388(3)
C16 C18 1.503(3)
C22 C23 1.383(3)
C24 C23 1.371(3)
C24 C25 1.371(3)
C25 C26 1.381(3)
C13 C14 1.362(4)
C32 C33 1.363(3)
C15 C14 1.382(4)
C33 C34 1.367(3)
